data_7124565
loop_
_publ_author_name
'Cipressi, Jacqueline'
'Brown, Seth N.'

_publ_section_title
;
 Octahedral to trigonal prismatic distortion driven by subjacent orbital
 \p antibonding interactions and modulated by ligand redox noninnocence.
;
_journal_issue 59
_journal_name_full 'Chemical communications (Cambridge, England)'
_journal_page_first 7956
_journal_page_last 7959
_journal_paper_doi 10.1039/c4cc03404j
_journal_volume 50
_journal_year 2014
_chemical_formula_moiety 'C56 H80 N2 O4 Ru, C H Cl3, 1.31(C2 H3 N)'
_chemical_formula_sum 'C59.62 H84.93 Cl3 N3.31 O4 Ru'
_chemical_formula_weight 1119.43
_chemical_name_common 'Ru(ONO)2 . CHCl3 . 1.31 CH3CN'
_chemical_name_systematic
; 
 Bis[bis(3,5-di-tert-butyl-2-oxyphenyl)amido]ruthenium mixed 
chloroform/acetonitrile solvate 
;
_space_group_crystal_system monoclinic
_space_group_IT_number 14
_space_group_name_Hall '-P 2ybc'
_space_group_name_H-M_alt 'P 1 21/c 1'
_atom_sites_solution_hydrogens geom
_atom_sites_solution_primary direct
_atom_sites_solution_secondary difmap
_audit_creation_method SHELXL-2013
_cell_angle_alpha 90
_cell_angle_beta 93.0881(17)
_cell_angle_gamma 90
_cell_formula_units_Z 8
_cell_length_a 14.2714(16)
_cell_length_b 20.573(2)
_cell_length_c 41.187(5)
_cell_measurement_reflns_used 7666
_cell_measurement_temperature 120(2)
_cell_measurement_theta_max 28.28
_cell_measurement_theta_min 2.24
_cell_volume 12075(2)
_computing_cell_refinement 'Bruker SAINT'
_computing_data_collection 'Bruker APEX2'
_computing_data_reduction 'Bruker SAINT'
_computing_molecular_graphics 'Bruker SHELXTL'
_computing_publication_material 'Bruker SHELXTL'
_computing_structure_refinement 'SHELXL-2013 (Sheldrick, 2013)'
_computing_structure_solution 'SHELXS-97 (Sheldrick 2008)'
_diffrn_ambient_temperature 120(2)
_diffrn_detector_area_resol_mean 8.33
_diffrn_measured_fraction_theta_full 1.000
_diffrn_measured_fraction_theta_max 0.998
_diffrn_measurement_device_type 'Bruker APEX-II CCD'
_diffrn_measurement_method '\f and \w scans'
_diffrn_radiation_type MoK\a
_diffrn_radiation_wavelength 0.71073
_diffrn_reflns_av_R_equivalents 0.0457
_diffrn_reflns_av_unetI/netI 0.0288
_diffrn_reflns_Laue_measured_fraction_full 1.000
_diffrn_reflns_Laue_measured_fraction_max 0.998
_diffrn_reflns_limit_h_max 17
_diffrn_reflns_limit_h_min -19
_diffrn_reflns_limit_k_max 27
_diffrn_reflns_limit_k_min -27
_diffrn_reflns_limit_l_max 54
_diffrn_reflns_limit_l_min -54
_diffrn_reflns_number 215109
_diffrn_reflns_point_group_measured_fraction_full 1.000
_diffrn_reflns_point_group_measured_fraction_max 0.998
_diffrn_reflns_theta_full 25.242
_diffrn_reflns_theta_max 28.383
_diffrn_reflns_theta_min 1.400
_diffrn_source 'fine-focus sealed tube'
_exptl_absorpt_coefficient_mu 0.438
_exptl_absorpt_correction_T_max 0.8009
_exptl_absorpt_correction_T_min 0.6678
_exptl_absorpt_correction_type numerical
_exptl_absorpt_process_details
;
Blessing, R. H. (1995) Acta Cryst. A51, 33-38.

Sheldrick, G.M. (2008) SADABS v2008/1. Bruker AXS Inc. 
Madison, WI USA.
;
_exptl_crystal_colour black
_exptl_crystal_density_diffrn 1.232
_exptl_crystal_density_method 'not measured'
_exptl_crystal_description rod
_exptl_crystal_F_000 4743
_exptl_crystal_recrystallization_method
;
 Vapour diffusion of acetonitrile into CHCl3.
;
_exptl_crystal_size_max 0.352
_exptl_crystal_size_mid 0.184
_exptl_crystal_size_min 0.180
_refine_diff_density_max 0.974
_refine_diff_density_min -1.668
_refine_diff_density_rms 0.087
_refine_ls_extinction_method none
_refine_ls_goodness_of_fit_ref 1.034
_refine_ls_hydrogen_treatment constr
_refine_ls_matrix_type full
_refine_ls_number_parameters 1315
_refine_ls_number_reflns 30196
_refine_ls_number_restraints 0
_refine_ls_restrained_S_all 1.034
_refine_ls_R_factor_all 0.0598
_refine_ls_R_factor_gt 0.0478
_refine_ls_shift/su_max 0.001
_refine_ls_shift/su_mean 0.000
_refine_ls_structure_factor_coef Fsqd
_refine_ls_weighting_details 'w=1/[\s^2^(Fo^2^)+(0.0546P)^2^+25.0690P] where P=(Fo^2^+2Fc^2^)/3'
_refine_ls_weighting_scheme calc
_refine_ls_wR_factor_gt 0.1229
_refine_ls_wR_factor_ref 0.1310
_reflns_Friedel_coverage 0.000
_reflns_number_gt 25253
_reflns_number_total 30196
_reflns_threshold_expression 'I > 2\s(I)'
_cod_data_source_file c4cc03404j2.cif
_cod_data_source_block ruono2
_cod_original_sg_symbol_H-M 'P 21/c'
_cod_database_code 7124565
_shelx_space_group_comment
; 
The symmetry employed for this shelxl refinement is uniquely defined 
by the following loop, which should always be used as a source of 
symmetry information in preference to the above space-group names. 
They are only intended as comments. 
;
_shelx_estimated_absorpt_t_min 0.861
_shelx_estimated_absorpt_t_max 0.925
_shelxl_version_number 2013-4

loop_
_space_group_symop_operation_xyz
'x, y, z'
'-x, y+1/2, -z+1/2'
'-x, -y, -z'
'x, -y-1/2, z-1/2'

loop_
_atom_site_label
_atom_site_type_symbol
_atom_site_fract_x
_atom_site_fract_y
_atom_site_fract_z
_atom_site_U_iso_or_equiv
_atom_site_adp_type
_atom_site_occupancy
_atom_site_site_symmetry_order
_atom_site_calc_flag
_atom_site_refinement_flags_posn
_atom_site_refinement_flags_adp
_atom_site_refinement_flags_occupancy
_atom_site_disorder_assembly
_atom_site_disorder_group
Ru1 Ru 0.10313(2) 0.30433(2) 0.01700(2) 0.01267(5) Uani 1 1 d . . . . .
Ru2 Ru 0.32292(2) 0.20193(2) -0.18289(2) 0.01623(5) Uani 1 1 d . . . . .
O1 O 0.01009(11) 0.36139(8) -0.00830(4) 0.0163(3) Uani 1 1 d . . . . .
O2 O 0.19076(11) 0.22955(8) 0.02140(4) 0.0154(3) Uani 1 1 d . . . . .
O3 O 0.19868(11) 0.35080(8) -0.00907(4) 0.0157(3) Uani 1 1 d . . . . .
O4 O 0.01522(12) 0.29595(8) 0.05292(4) 0.0167(3) Uani 1 1 d . . . . .
O5 O 0.23413(12) 0.24946(9) -0.15413(4) 0.0194(3) Uani 1 1 d . . . . .
O6 O 0.40206(12) 0.19260(9) -0.22093(4) 0.0206(4) Uani 1 1 d . . . . .
O7 O 0.42366(12) 0.25785(9) -0.16074(4) 0.0207(4) Uani 1 1 d . . . . .
O8 O 0.23232(12) 0.12894(9) -0.18529(4) 0.0195(4) Uani 1 1 d . . . . .
N1 N 0.03110(13) 0.23831(9) -0.00764(5) 0.0126(4) Uani 1 1 d . . . . .
N2 N 0.17424(13) 0.34930(9) 0.05193(5) 0.0138(4) Uani 1 1 d . . . . .
N3 N 0.24516(14) 0.24721(10) -0.21597(5) 0.0175(4) Uani 1 1 d . . . . .
N4 N 0.39706(14) 0.13478(10) -0.15985(5) 0.0158(4) Uani 1 1 d . . . . .
C11 C -0.06042(15) 0.25829(11) -0.01514(5) 0.0133(4) Uani 1 1 d . . . . .
C12 C -0.06804(16) 0.32726(11) -0.01512(6) 0.0143(4) Uani 1 1 d . . . . .
C13 C -0.15657(16) 0.35655(11) -0.02287(6) 0.0156(4) Uani 1 1 d . . . . .
C14 C -0.23229(16) 0.31483(11) -0.02705(6) 0.0165(4) Uani 1 1 d . . . . .
H14 H -0.2920 0.3335 -0.0324 0.020 Uiso 1 1 calc R U . . .
C15 C -0.22743(16) 0.24623(11) -0.02399(6) 0.0153(4) Uani 1 1 d . . . . .
C16 C -0.14020(16) 0.21804(11) -0.01857(6) 0.0141(4) Uani 1 1 d . . . . .
H16 H -0.1341 0.1721 -0.0172 0.017 Uiso 1 1 calc R U . . .
C17 C -0.16642(18) 0.43069(12) -0.02510(7) 0.0212(5) Uani 1 1 d . . . . .
C18 C -0.31876(17) 0.20712(12) -0.02505(7) 0.0202(5) Uani 1 1 d . . . . .
C21 C 0.07192(15) 0.17828(11) -0.01073(5) 0.0128(4) Uani 1 1 d . . . . .
C22 C 0.16125(16) 0.17612(11) 0.00618(5) 0.0136(4) Uani 1 1 d . . . . .
C23 C 0.21569(16) 0.11802(11) 0.00630(5) 0.0142(4) Uani 1 1 d . . . . .
C24 C 0.17935(16) 0.06774(11) -0.01265(6) 0.0166(4) Uani 1 1 d . . . . .
H24 H 0.2148 0.0287 -0.0133 0.020 Uiso 1 1 calc R U . . .
C25 C 0.09245(17) 0.07013(11) -0.03135(6) 0.0157(4) Uani 1 1 d . . . . .
C26 C 0.03830(16) 0.12522(11) -0.02975(5) 0.0137(4) Uani 1 1 d . . . . .
H26 H -0.0210 0.1276 -0.0413 0.016 Uiso 1 1 calc R U . . .
C27 C 0.30665(17) 0.11235(12) 0.02774(6) 0.0180(5) Uani 1 1 d . . . . .
C28 C 0.06429(18) 0.01293(12) -0.05378(6) 0.0196(5) Uani 1 1 d . . . . .
C31 C 0.26636(16) 0.36145(11) 0.04435(6) 0.0143(4) Uani 1 1 d . . . . .
C32 C 0.27529(16) 0.36259(11) 0.01008(6) 0.0144(4) Uani 1 1 d . . . . .
C33 C 0.36387(16) 0.37731(11) -0.00203(6) 0.0160(4) Uani 1 1 d . . . . .
C34 C 0.43859(16) 0.38423(12) 0.02093(6) 0.0176(5) Uani 1 1 d . . . . .
H34 H 0.4984 0.3942 0.0132 0.021 Uiso 1 1 calc R U . . .
C35 C 0.43220(17) 0.37755(11) 0.05472(6) 0.0171(5) Uani 1 1 d . . . . .
C36 C 0.34407(17) 0.36677(11) 0.06626(6) 0.0165(4) Uani 1 1 d . . . . .
H36 H 0.3366 0.3630 0.0890 0.020 Uiso 1 1 calc R U . . .
C37 C 0.37663(16) 0.38188(12) -0.03865(6) 0.0171(5) Uani 1 1 d . . . . .
C38 C 0.51826(17) 0.37908(12) 0.07871(6) 0.0209(5) Uani 1 1 d . . . . .
C41 C 0.13357(16) 0.35519(11) 0.08127(6) 0.0152(4) Uani 1 1 d . . . . .
C42 C 0.04579(16) 0.32286(11) 0.08072(6) 0.0160(4) Uani 1 1 d . . . . .
C43 C -0.00510(17) 0.32003(12) 0.10942(6) 0.0192(5) Uani 1 1 d . . . . .
C44 C 0.03226(18) 0.35438(13) 0.13593(6) 0.0213(5) Uani 1 1 d . . . . .
H44 H -0.0009 0.3534 0.1553 0.026 Uiso 1 1 calc R U . . .
C45 C 0.11675(18) 0.39113(12) 0.13622(6) 0.0192(5) Uani 1 1 d . . . . .
C46 C 0.16757(18) 0.39056(11) 0.10876(6) 0.0177(5) Uani 1 1 d . . . . .
H46 H 0.2250 0.4138 0.1083 0.021 Uiso 1 1 calc R U . . .
C47 C -0.09299(19) 0.27717(15) 0.11051(7) 0.0277(6) Uani 1 1 d . . . . .
C48 C 0.1490(2) 0.42893(14) 0.16705(7) 0.0267(6) Uani 1 1 d . . . . .
C51 C 0.15576(17) 0.26038(12) -0.20586(6) 0.0174(5) Uani 1 1 d . . . . .
C52 C 0.15455(17) 0.26184(12) -0.17131(6) 0.0169(5) Uani 1 1 d . . . . .
C53 C 0.06914(17) 0.27774(12) -0.15687(6) 0.0170(5) Uani 1 1 d . . . . .
C54 C -0.00928(17) 0.28610(12) -0.17783(6) 0.0181(5) Uani 1 1 d . . . . .
H54 H -0.0665 0.2975 -0.1685 0.022 Uiso 1 1 calc R U . . .
C55 C -0.01069(17) 0.27900(12) -0.21208(6) 0.0185(5) Uani 1 1 d . . . . .
C56 C 0.07367(17) 0.26654(12) -0.22585(6) 0.0187(5) Uani 1 1 d . . . . .
H56 H 0.0760 0.2622 -0.2488 0.022 Uiso 1 1 calc R U . . .
C57 C 0.06424(18) 0.28308(13) -0.11983(6) 0.0211(5) Uani 1 1 d . . . . .
C58 C -0.10356(18) 0.28470(14) -0.23208(6) 0.0233(5) Uani 1 1 d . . . . .
C61 C 0.27879(17) 0.25139(12) -0.24654(6) 0.0184(5) Uani 1 1 d . . . . .
C62 C 0.36658(17) 0.21906(12) -0.24800(6) 0.0189(5) Uani 1 1 d . . . . .
C63 C 0.41135(17) 0.21574(13) -0.27816(6) 0.0208(5) Uani 1 1 d . . . . .
C64 C 0.36766(18) 0.24791(13) -0.30401(6) 0.0218(5) Uani 1 1 d . . . . .
H64 H 0.3958 0.2457 -0.3244 0.026 Uiso 1 1 calc R U . . .
C65 C 0.28296(18) 0.28440(13) -0.30245(6) 0.0205(5) Uani 1 1 d . . . . .
C66 C 0.23889(17) 0.28547(12) -0.27369(6) 0.0193(5) Uani 1 1 d . . . . .
H66 H 0.1820 0.3089 -0.2720 0.023 Uiso 1 1 calc R U . . .
C67 C 0.50149(19) 0.17562(15) -0.28086(7) 0.0261(6) Uani 1 1 d . . . . .
C68 C 0.24559(19) 0.32136(13) -0.33279(6) 0.0230(5) Uani 1 1 d . . . . .
C71 C 0.49050(16) 0.15354(11) -0.15345(6) 0.0154(4) Uani 1 1 d . . . . .
C72 C 0.50108(17) 0.22246(12) -0.15479(6) 0.0178(5) Uani 1 1 d . . . . .
C73 C 0.59123(17) 0.24999(12) -0.14925(6) 0.0186(5) Uani 1 1 d . . . . .
C74 C 0.66566(17) 0.20704(12) -0.14365(6) 0.0196(5) Uani 1 1 d . . . . .
H74 H 0.7265 0.2250 -0.1397 0.023 Uiso 1 1 calc R U . . .
C75 C 0.65741(17) 0.13917(12) -0.14337(6) 0.0178(5) Uani 1 1 d . . . . .
C76 C 0.56836(16) 0.11262(12) -0.14849(6) 0.0162(4) Uani 1 1 d . . . . .
H76 H 0.5603 0.0668 -0.1486 0.019 Uiso 1 1 calc R U . . .
C77 C 0.60632(19) 0.32385(13) -0.15059(7) 0.0243(5) Uani 1 1 d . . . . .
C78 C 0.74276(17) 0.09389(13) -0.13886(7) 0.0234(5) Uani 1 1 d . . . . .
C81 C 0.35568(16) 0.07515(12) -0.15669(6) 0.0160(4) Uani 1 1 d . . . . .
C82 C 0.26293(16) 0.07459(12) -0.17140(6) 0.0168(4) Uani 1 1 d . . . . .
C83 C 0.20689(16) 0.01737(13) -0.17082(6) 0.0184(5) Uani 1 1 d . . . . .
C84 C 0.24664(18) -0.03520(13) -0.15449(6) 0.0205(5) Uani 1 1 d . . . . .
H84 H 0.2109 -0.0741 -0.1538 0.025 Uiso 1 1 calc R U . . .
C85 C 0.33800(17) -0.03509(12) -0.13848(6) 0.0183(5) Uani 1 1 d . . . . .
C86 C 0.39150(17) 0.02013(12) -0.13983(6) 0.0176(5) Uani 1 1 d . . . . .
H86 H 0.4525 0.0213 -0.1294 0.021 Uiso 1 1 calc R U . . .
C87 C 0.10949(17) 0.01569(14) -0.18852(6) 0.0225(5) Uani 1 1 d . . . . .
C88 C 0.37309(19) -0.09628(13) -0.12057(7) 0.0246(5) Uani 1 1 d . . . . .
C171 C -0.1031(2) 0.45697(14) -0.05120(8) 0.0303(6) Uani 1 1 d . . . . .
H17A H -0.1098 0.5043 -0.0527 0.045 Uiso 1 1 calc R U . . .
H17B H -0.1217 0.4374 -0.0723 0.045 Uiso 1 1 calc R U . . .
H17C H -0.0376 0.4460 -0.0453 0.045 Uiso 1 1 calc R U . . .
C172 C -0.1378(2) 0.46116(13) 0.00809(8) 0.0288(6) Uani 1 1 d . . . . .
H17D H -0.1782 0.4442 0.0246 0.043 Uiso 1 1 calc R U . . .
H17E H -0.1446 0.5085 0.0067 0.043 Uiso 1 1 calc R U . . .
H17F H -0.0723 0.4502 0.0141 0.043 Uiso 1 1 calc R U . . .
C173 C -0.26797(19) 0.45129(13) -0.03433(9) 0.0315(7) Uani 1 1 d . . . . .
H17G H -0.3096 0.4348 -0.0181 0.047 Uiso 1 1 calc R U . . .
H17H H -0.2872 0.4334 -0.0557 0.047 Uiso 1 1 calc R U . . .
H17I H -0.2718 0.4988 -0.0351 0.047 Uiso 1 1 calc R U . . .
C181 C -0.3017(2) 0.13457(14) -0.02004(9) 0.0367(7) Uani 1 1 d . . . . .
H18A H -0.3620 0.1116 -0.0208 0.055 Uiso 1 1 calc R U . . .
H18B H -0.2688 0.1274 0.0012 0.055 Uiso 1 1 calc R U . . .
H18C H -0.2634 0.1180 -0.0373 0.055 Uiso 1 1 calc R U . . .
C182 C -0.3801(2) 0.23143(16) 0.00197(8) 0.0356(7) Uani 1 1 d . . . . .
H18D H -0.4389 0.2066 0.0014 0.053 Uiso 1 1 calc R U . . .
H18E H -0.3942 0.2776 -0.0014 0.053 Uiso 1 1 calc R U . . .
H18F H -0.3465 0.2255 0.0231 0.053 Uiso 1 1 calc R U . . .
C183 C -0.3721(2) 0.21729(16) -0.05801(8) 0.0357(7) Uani 1 1 d . . . . .
H18G H -0.4308 0.1925 -0.0586 0.054 Uiso 1 1 calc R U . . .
H18H H -0.3333 0.2023 -0.0755 0.054 Uiso 1 1 calc R U . . .
H18I H -0.3862 0.2636 -0.0610 0.054 Uiso 1 1 calc R U . . .
C271 C 0.3504(2) 0.04462(14) 0.02531(7) 0.0286(6) Uani 1 1 d . . . . .
H27A H 0.3664 0.0365 0.0028 0.043 Uiso 1 1 calc R U . . .
H27B H 0.3054 0.0118 0.0319 0.043 Uiso 1 1 calc R U . . .
H27C H 0.4074 0.0423 0.0397 0.043 Uiso 1 1 calc R U . . .
C272 C 0.37909(17) 0.16285(14) 0.01794(7) 0.0234(5) Uani 1 1 d . . . . .
H27D H 0.3941 0.1557 -0.0047 0.035 Uiso 1 1 calc R U . . .
H27E H 0.4363 0.1585 0.0320 0.035 Uiso 1 1 calc R U . . .
H27F H 0.3532 0.2066 0.0202 0.035 Uiso 1 1 calc R U . . .
C273 C 0.28268(19) 0.12354(14) 0.06334(6) 0.0242(5) Uani 1 1 d . . . . .
H27G H 0.3400 0.1202 0.0775 0.036 Uiso 1 1 calc R U . . .
H27H H 0.2375 0.0906 0.0697 0.036 Uiso 1 1 calc R U . . .
H27I H 0.2553 0.1669 0.0655 0.036 Uiso 1 1 calc R U . . .
C281 C 0.1195(3) 0.01924(16) -0.08459(7) 0.0426(9) Uani 1 1 d . . . . .
H28A H 0.1869 0.0193 -0.0786 0.064 Uiso 1 1 calc R U . . .
H28B H 0.1023 0.0599 -0.0957 0.064 Uiso 1 1 calc R U . . .
H28C H 0.1045 -0.0175 -0.0991 0.064 Uiso 1 1 calc R U . . .
C282 C -0.0405(2) 0.01284(18) -0.06298(11) 0.0531(11) Uani 1 1 d . . . . .
H28D H -0.0557 -0.0243 -0.0772 0.080 Uiso 1 1 calc R U . . .
H28E H -0.0575 0.0533 -0.0744 0.080 Uiso 1 1 calc R U . . .
H28F H -0.0756 0.0095 -0.0433 0.080 Uiso 1 1 calc R U . . .
C283 C 0.0885(2) -0.05284(13) -0.03784(7) 0.0272(6) Uani 1 1 d . . . . .
H28G H 0.1559 -0.0545 -0.0319 0.041 Uiso 1 1 calc R U . . .
H28H H 0.0720 -0.0880 -0.0532 0.041 Uiso 1 1 calc R U . . .
H28I H 0.0531 -0.0580 -0.0183 0.041 Uiso 1 1 calc R U . . .
C371 C 0.47459(18) 0.40747(14) -0.04576(7) 0.0237(5) Uani 1 1 d . . . . .
H37A H 0.4806 0.4096 -0.0693 0.036 Uiso 1 1 calc R U . . .
H37B H 0.5225 0.3781 -0.0361 0.036 Uiso 1 1 calc R U . . .
H37C H 0.4832 0.4510 -0.0364 0.036 Uiso 1 1 calc R U . . .
C372 C 0.36488(19) 0.31330(13) -0.05348(7) 0.0241(5) Uani 1 1 d . . . . .
H37D H 0.3026 0.2963 -0.0491 0.036 Uiso 1 1 calc R U . . .
H37E H 0.4132 0.2844 -0.0437 0.036 Uiso 1 1 calc R U . . .
H37F H 0.3714 0.3156 -0.0770 0.036 Uiso 1 1 calc R U . . .
C373 C 0.30378(18) 0.42851(13) -0.05470(6) 0.0217(5) Uani 1 1 d . . . . .
H37G H 0.2405 0.4132 -0.0506 0.032 Uiso 1 1 calc R U . . .
H37H H 0.3115 0.4299 -0.0782 0.032 Uiso 1 1 calc R U . . .
H37I H 0.3129 0.4722 -0.0456 0.032 Uiso 1 1 calc R U . . .
C381 C 0.60828(18) 0.39699(15) 0.06193(8) 0.0299(6) Uani 1 1 d . . . . .
H38A H 0.6614 0.3975 0.0780 0.045 Uiso 1 1 calc R U . . .
H38B H 0.6011 0.4401 0.0520 0.045 Uiso 1 1 calc R U . . .
H38C H 0.6198 0.3648 0.0451 0.045 Uiso 1 1 calc R U . . .
C382 C 0.5036(2) 0.42941(15) 0.10560(7) 0.0315(6) Uani 1 1 d . . . . .
H38D H 0.5588 0.4300 0.1208 0.047 Uiso 1 1 calc R U . . .
H38E H 0.4480 0.4177 0.1173 0.047 Uiso 1 1 calc R U . . .
H38F H 0.4946 0.4725 0.0958 0.047 Uiso 1 1 calc R U . . .
C383 C 0.5322(2) 0.31125(14) 0.09390(7) 0.0289(6) Uani 1 1 d . . . . .
H38G H 0.5870 0.3118 0.1093 0.043 Uiso 1 1 calc R U . . .
H38H H 0.5421 0.2794 0.0767 0.043 Uiso 1 1 calc R U . . .
H38I H 0.4763 0.2993 0.1054 0.043 Uiso 1 1 calc R U . . .
C471 C -0.1344(3) 0.2792(2) 0.14419(9) 0.0497(10) Uani 1 1 d . . . . .
H47A H -0.1529 0.3239 0.1491 0.075 Uiso 1 1 calc R U . . .
H47B H -0.0872 0.2642 0.1607 0.075 Uiso 1 1 calc R U . . .
H47C H -0.1896 0.2509 0.1442 0.075 Uiso 1 1 calc R U . . .
C472 C -0.0643(2) 0.20679(15) 0.10366(9) 0.0384(7) Uani 1 1 d . . . . .
H47D H -0.0383 0.2043 0.0822 0.058 Uiso 1 1 calc R U . . .
H47E H -0.1194 0.1785 0.1042 0.058 Uiso 1 1 calc R U . . .
H47F H -0.0168 0.1926 0.1202 0.058 Uiso 1 1 calc R U . . .
C473 C -0.1691(2) 0.29988(18) 0.08508(8) 0.0370(7) Uani 1 1 d . . . . .
H47G H -0.1869 0.3448 0.0897 0.056 Uiso 1 1 calc R U . . .
H47H H -0.2243 0.2717 0.0860 0.056 Uiso 1 1 calc R U . . .
H47I H -0.1446 0.2976 0.0633 0.056 Uiso 1 1 calc R U . . .
C481 C 0.0775(3) 0.48154(19) 0.17382(9) 0.0528(10) Uani 1 1 d . . . . .
H48A H 0.0713 0.5113 0.1552 0.079 Uiso 1 1 calc R U . . .
H48B H 0.0986 0.5059 0.1933 0.079 Uiso 1 1 calc R U . . .
H48C H 0.0166 0.4614 0.1773 0.079 Uiso 1 1 calc R U . . .
C482 C 0.1592(3) 0.38214(17) 0.19604(7) 0.0392(8) Uani 1 1 d . . . . .
H48D H 0.2054 0.3485 0.1916 0.059 Uiso 1 1 calc R U . . .
H48E H 0.0984 0.3617 0.1994 0.059 Uiso 1 1 calc R U . . .
H48F H 0.1801 0.4063 0.2156 0.059 Uiso 1 1 calc R U . . .
C483 C 0.2454(3) 0.4609(2) 0.16355(8) 0.0471(9) Uani 1 1 d . . . . .
H48G H 0.2418 0.4911 0.1451 0.071 Uiso 1 1 calc R U . . .
H48H H 0.2922 0.4272 0.1598 0.071 Uiso 1 1 calc R U . . .
H48I H 0.2637 0.4847 0.1835 0.071 Uiso 1 1 calc R U . . .
C571 C 0.1364(2) 0.33298(17) -0.10636(8) 0.0342(7) Uani 1 1 d . . . . .
H57A H 0.1326 0.3363 -0.0827 0.051 Uiso 1 1 calc R U . . .
H57B H 0.1231 0.3755 -0.1163 0.051 Uiso 1 1 calc R U . . .
H57C H 0.1996 0.3190 -0.1114 0.051 Uiso 1 1 calc R U . . .
C572 C -0.0326(2) 0.30542(16) -0.10966(7) 0.0296(6) Uani 1 1 d . . . . .
H57D H -0.0322 0.3082 -0.0859 0.044 Uiso 1 1 calc R U . . .
H57E H -0.0804 0.2741 -0.1175 0.044 Uiso 1 1 calc R U . . .
H57F H -0.0470 0.3482 -0.1191 0.044 Uiso 1 1 calc R U . . .
C573 C 0.0845(2) 0.21609(15) -0.10449(7) 0.0307(6) Uani 1 1 d . . . . .
H57G H 0.0813 0.2192 -0.0808 0.046 Uiso 1 1 calc R U . . .
H57H H 0.1473 0.2017 -0.1098 0.046 Uiso 1 1 calc R U . . .
H57I H 0.0377 0.1847 -0.1130 0.046 Uiso 1 1 calc R U . . .
C581 C -0.1733(2) 0.23496(17) -0.21975(8) 0.0341(7) Uani 1 1 d . . . . .
H58A H -0.2331 0.2386 -0.2325 0.051 Uiso 1 1 calc R U . . .
H58B H -0.1835 0.2435 -0.1968 0.051 Uiso 1 1 calc R U . . .
H58C H -0.1480 0.1910 -0.2221 0.051 Uiso 1 1 calc R U . . .
C582 C -0.0922(2) 0.27215(17) -0.26831(7) 0.0328(7) Uani 1 1 d . . . . .
H58D H -0.1532 0.2764 -0.2802 0.049 Uiso 1 1 calc R U . . .
H58E H -0.0677 0.2282 -0.2713 0.049 Uiso 1 1 calc R U . . .
H58F H -0.0483 0.3039 -0.2767 0.049 Uiso 1 1 calc R U . . .
C583 C -0.1430(2) 0.35380(16) -0.22819(8) 0.0328(7) Uani 1 1 d . . . . .
H58G H -0.2027 0.3578 -0.2409 0.049 Uiso 1 1 calc R U . . .
H58H H -0.0982 0.3856 -0.2359 0.049 Uiso 1 1 calc R U . . .
H58I H -0.1531 0.3620 -0.2052 0.049 Uiso 1 1 calc R U . . .
C671 C 0.4789(2) 0.10441(16) -0.27360(9) 0.0403(8) Uani 1 1 d . . . . .
H67A H 0.4555 0.1010 -0.2517 0.060 Uiso 1 1 calc R U . . .
H67B H 0.5359 0.0781 -0.2748 0.060 Uiso 1 1 calc R U . . .
H67C H 0.4310 0.0885 -0.2896 0.060 Uiso 1 1 calc R U . . .
C672 C 0.5376(2) 0.1788(2) -0.31513(8) 0.0425(8) Uani 1 1 d . . . . .
H67D H 0.4887 0.1635 -0.3309 0.064 Uiso 1 1 calc R U . . .
H67E H 0.5933 0.1511 -0.3163 0.064 Uiso 1 1 calc R U . . .
H67F H 0.5541 0.2238 -0.3202 0.064 Uiso 1 1 calc R U . . .
C673 C 0.5797(2) 0.19981(18) -0.25679(8) 0.0365(7) Uani 1 1 d . . . . .
H67G H 0.5579 0.1982 -0.2346 0.055 Uiso 1 1 calc R U . . .
H67H H 0.5961 0.2447 -0.2621 0.055 Uiso 1 1 calc R U . . .
H67I H 0.6352 0.1720 -0.2582 0.055 Uiso 1 1 calc R U . . .
C681 C 0.1545(2) 0.35790(17) -0.32690(8) 0.0364(7) Uani 1 1 d . . . . .
H68A H 0.1330 0.3808 -0.3468 0.055 Uiso 1 1 calc R U . . .
H68B H 0.1658 0.3894 -0.3093 0.055 Uiso 1 1 calc R U . . .
H68C H 0.1063 0.3269 -0.3209 0.055 Uiso 1 1 calc R U . . .
C682 C 0.2265(2) 0.27368(15) -0.36107(7) 0.0334(7) Uani 1 1 d . . . . .
H68D H 0.2030 0.2977 -0.3804 0.050 Uiso 1 1 calc R U . . .
H68E H 0.1796 0.2417 -0.3551 0.050 Uiso 1 1 calc R U . . .
H68F H 0.2848 0.2513 -0.3658 0.050 Uiso 1 1 calc R U . . .
C683 C 0.3184(2) 0.37143(15) -0.34225(8) 0.0337(7) Uani 1 1 d . . . . .
H68G H 0.2949 0.3950 -0.3617 0.050 Uiso 1 1 calc R U . . .
H68H H 0.3771 0.3492 -0.3468 0.050 Uiso 1 1 calc R U . . .
H68I H 0.3301 0.4022 -0.3243 0.050 Uiso 1 1 calc R U . . .
C771 C 0.5452(2) 0.35784(14) -0.12590(8) 0.0319(6) Uani 1 1 d . . . . .
H77A H 0.4790 0.3473 -0.1309 0.048 Uiso 1 1 calc R U . . .
H77B H 0.5540 0.4050 -0.1272 0.048 Uiso 1 1 calc R U . . .
H77C H 0.5636 0.3429 -0.1039 0.048 Uiso 1 1 calc R U . . .
C772 C 0.7084(2) 0.34266(14) -0.14152(9) 0.0350(7) Uani 1 1 d . . . . .
H77D H 0.7152 0.3900 -0.1427 0.052 Uiso 1 1 calc R U . . .
H77E H 0.7499 0.3221 -0.1567 0.052 Uiso 1 1 calc R U . . .
H77F H 0.7255 0.3279 -0.1194 0.052 Uiso 1 1 calc R U . . .
C773 C 0.5813(2) 0.34765(14) -0.18536(7) 0.0322(6) Uani 1 1 d . . . . .
H77G H 0.5160 0.3363 -0.1915 0.048 Uiso 1 1 calc R U . . .
H77H H 0.6229 0.3269 -0.2004 0.048 Uiso 1 1 calc R U . . .
H77I H 0.5890 0.3949 -0.1863 0.048 Uiso 1 1 calc R U . . .
C781 C 0.7587(2) 0.05988(15) -0.17110(8) 0.0343(7) Uani 1 1 d . . . . .
H78A H 0.7704 0.0925 -0.1877 0.051 Uiso 1 1 calc R U . . .
H78B H 0.7029 0.0345 -0.1778 0.051 Uiso 1 1 calc R U . . .
H78C H 0.8130 0.0309 -0.1684 0.051 Uiso 1 1 calc R U . . .
C782 C 0.83241(19) 0.13151(15) -0.12837(9) 0.0337(7) Uani 1 1 d . . . . .
H78D H 0.8450 0.1643 -0.1448 0.050 Uiso 1 1 calc R U . . .
H78E H 0.8854 0.1013 -0.1261 0.050 Uiso 1 1 calc R U . . .
H78F H 0.8240 0.1529 -0.1075 0.050 Uiso 1 1 calc R U . . .
C783 C 0.7250(2) 0.04288(15) -0.11255(8) 0.0330(7) Uani 1 1 d . . . . .
H78G H 0.7796 0.0142 -0.1098 0.049 Uiso 1 1 calc R U . . .
H78H H 0.6694 0.0171 -0.1192 0.049 Uiso 1 1 calc R U . . .
H78I H 0.7146 0.0649 -0.0919 0.049 Uiso 1 1 calc R U . . .
C871 C 0.0630(2) -0.05092(16) -0.18524(8) 0.0354(7) Uani 1 1 d . . . . .
H87A H 0.0011 -0.0505 -0.1968 0.053 Uiso 1 1 calc R U . . .
H87B H 0.0558 -0.0605 -0.1622 0.053 Uiso 1 1 calc R U . . .
H87C H 0.1022 -0.0844 -0.1946 0.053 Uiso 1 1 calc R U . . .
C872 C 0.04483(19) 0.06756(17) -0.17455(7) 0.0317(6) Uani 1 1 d . . . . .
H87D H 0.0734 0.1106 -0.1765 0.047 Uiso 1 1 calc R U . . .
H87E H 0.0361 0.0582 -0.1516 0.047 Uiso 1 1 calc R U . . .
H87F H -0.0162 0.0669 -0.1867 0.047 Uiso 1 1 calc R U . . .
C873 C 0.1198(2) 0.02915(16) -0.22494(7) 0.0290(6) Uani 1 1 d . . . . .
H87G H 0.1489 0.0718 -0.2276 0.043 Uiso 1 1 calc R U . . .
H87H H 0.0577 0.0287 -0.2363 0.043 Uiso 1 1 calc R U . . .
H87I H 0.1593 -0.0045 -0.2341 0.043 Uiso 1 1 calc R U . . .
C881 C 0.3701(3) -0.15378(15) -0.14455(10) 0.0469(9) Uani 1 1 d . . . . .
H88A H 0.3923 -0.1932 -0.1332 0.070 Uiso 1 1 calc R U . . .
H88B H 0.4107 -0.1444 -0.1624 0.070 Uiso 1 1 calc R U . . .
H88C H 0.3056 -0.1603 -0.1533 0.070 Uiso 1 1 calc R U . . .
C882 C 0.3111(2) -0.11035(17) -0.09207(9) 0.0399(8) Uani 1 1 d . . . . .
H88D H 0.3339 -0.1495 -0.0806 0.060 Uiso 1 1 calc R U . . .
H88E H 0.2462 -0.1172 -0.1004 0.060 Uiso 1 1 calc R U . . .
H88F H 0.3136 -0.0734 -0.0771 0.060 Uiso 1 1 calc R U . . .
C883 C 0.47405(19) -0.08903(14) -0.10662(8) 0.0302(6) Uani 1 1 d . . . . .
H88G H 0.4934 -0.1291 -0.0952 0.045 Uiso 1 1 calc R U . . .
H88H H 0.4778 -0.0525 -0.0913 0.045 Uiso 1 1 calc R U . . .
H88I H 0.5157 -0.0809 -0.1243 0.045 Uiso 1 1 calc R U . . .
C1 C 0.5222(3) 0.05045(18) 0.23971(9) 0.0429(8) Uani 1 1 d . . . . .
H1 H 0.5004 0.0346 0.2610 0.051 Uiso 1 1 calc R U . . .
Cl1 Cl 0.47155(7) 0.00100(5) 0.20859(2) 0.0531(2) Uani 1 1 d . . . . .
Cl2 Cl 0.48487(9) 0.13066(5) 0.23416(3) 0.0708(3) Uani 1 1 d . . . . .
Cl3 Cl 0.64432(7) 0.04391(7) 0.24052(4) 0.0735(3) Uani 1 1 d . . . . .
C2 C 0.1828(4) -0.0084(3) 0.27806(16) 0.0494(15) Uani 0.62 1 d . . P A 1
H2 H 0.2197 -0.0135 0.2993 0.059 Uiso 0.62 1 calc R U P A 1
Cl4 Cl 0.12141(17) -0.08042(10) 0.27133(7) 0.0880(7) Uani 0.62 1 d . . P A 1
Cl5 Cl 0.2644(5) 0.0065(5) 0.24829(7) 0.1009(10) Uani 0.62 1 d . . P A 1
Cl6 Cl 0.110(4) 0.062(3) 0.2818(17) 0.0835(4) Uani 0.62 1 d . . P A 1
C29 C 0.2320(8) 0.0374(6) 0.2940(3) 0.056(3) Uani 0.38 1 d . . P B 2
H29 H 0.2300 0.0036 0.3114 0.067 Uiso 0.38 1 calc R U P B 2
Cl49 Cl 0.3087(3) 0.1010(2) 0.30767(14) 0.0943(13) Uani 0.38 1 d . . P B 2
Cl59 Cl 0.2700(10) 0.0014(9) 0.25872(16) 0.1009(10) Uani 0.38 1 d . . P B 2
Cl69 Cl 0.110(6) 0.062(4) 0.282(3) 0.0835(4) Uani 0.38 1 d . . P B 2
C01 C 0.3758(5) 0.0573(3) 0.32403(16) 0.0480(15) Uani 0.62 1 d . . P C 1
C02 C 0.3106(5) 0.1044(3) 0.3363(2) 0.0621(19) Uani 0.62 1 d . . P C 1
H02A H 0.3394 0.1476 0.3365 0.093 Uiso 0.62 1 calc R U P C 1
H02B H 0.2953 0.0923 0.3584 0.093 Uiso 0.62 1 calc R U P C 1
H02C H 0.2531 0.1049 0.3221 0.093 Uiso 0.62 1 calc R U P C 1
N01 N 0.4274(5) 0.0207(3) 0.31522(19) 0.082(2) Uani 0.62 1 d . . P C 1
C3 C 0.8530(3) 0.47501(19) 0.12006(9) 0.0451(8) Uani 1 1 d . . . . .
C4 C 0.9149(3) 0.48619(18) 0.09391(8) 0.0439(8) Uani 1 1 d . . . . .
H4A H 0.9760 0.5013 0.1030 0.066 Uiso 1 1 calc R U . . .
H4B H 0.8875 0.5192 0.0791 0.066 Uiso 1 1 calc R U . . .
H4C H 0.9232 0.4456 0.0819 0.066 Uiso 1 1 calc R U . . .
N5 N 0.8055(3) 0.4662(2) 0.14085(10) 0.0692(11) Uani 1 1 d . . . . .
C5 C 0.6060(3) 0.89514(19) 0.07008(8) 0.0417(8) Uani 1 1 d . . . . .
C6 C 0.6789(3) 0.85052(18) 0.08171(9) 0.0440(8) Uani 1 1 d . . . . .
H6A H 0.7143 0.8357 0.0634 0.066 Uiso 1 1 calc R U . . .
H6B H 0.6503 0.8130 0.0920 0.066 Uiso 1 1 calc R U . . .
H6C H 0.7214 0.8727 0.0976 0.066 Uiso 1 1 calc R U . . .
N6 N 0.5489(3) 0.9297(2) 0.06082(9) 0.0703(12) Uani 1 1 d . . . . .

loop_
_atom_site_aniso_label
_atom_site_aniso_U_11
_atom_site_aniso_U_22
_atom_site_aniso_U_33
_atom_site_aniso_U_23
_atom_site_aniso_U_13
_atom_site_aniso_U_12
Ru1 0.00971(9) 0.01114(8) 0.01717(9) -0.00152(6) 0.00077(6) -0.00055(6)
Ru2 0.01220(9) 0.01737(10) 0.01917(10) 0.00337(7) 0.00138(7) 0.00189(7)
O1 0.0109(8) 0.0121(8) 0.0258(9) 0.0012(6) -0.0003(6) 0.0001(6)
O2 0.0126(8) 0.0143(8) 0.0191(8) -0.0028(6) -0.0008(6) 0.0003(6)
O3 0.0108(7) 0.0173(8) 0.0188(8) 0.0006(6) -0.0001(6) -0.0022(6)
O4 0.0127(8) 0.0173(8) 0.0203(8) -0.0035(6) 0.0020(6) -0.0027(6)
O5 0.0134(8) 0.0239(9) 0.0207(9) 0.0019(7) 0.0010(6) 0.0040(7)
O6 0.0146(8) 0.0244(9) 0.0231(9) 0.0037(7) 0.0030(7) 0.0046(7)
O7 0.0163(8) 0.0174(8) 0.0284(9) -0.0001(7) 0.0019(7) -0.0001(7)
O8 0.0138(8) 0.0212(9) 0.0233(9) 0.0041(7) -0.0015(7) 0.0011(7)
N1 0.0111(9) 0.0121(9) 0.0147(9) -0.0004(7) 0.0005(7) 0.0004(7)
N2 0.0123(9) 0.0111(9) 0.0181(9) -0.0008(7) 0.0013(7) -0.0014(7)
N3 0.0154(10) 0.0169(10) 0.0204(10) 0.0038(8) 0.0035(8) 0.0035(8)
N4 0.0133(9) 0.0178(10) 0.0163(9) 0.0018(7) 0.0005(7) -0.0006(7)
C11 0.0113(10) 0.0137(10) 0.0149(10) -0.0006(8) 0.0012(8) 0.0016(8)
C12 0.0138(10) 0.0134(10) 0.0158(10) 0.0001(8) 0.0013(8) -0.0007(8)
C13 0.0147(11) 0.0121(10) 0.0201(11) 0.0003(8) 0.0010(9) 0.0028(8)
C14 0.0120(10) 0.0157(11) 0.0218(12) 0.0004(9) -0.0002(9) 0.0028(8)
C15 0.0113(10) 0.0152(11) 0.0193(11) -0.0017(8) 0.0001(8) -0.0014(8)
C16 0.0145(11) 0.0106(10) 0.0172(11) -0.0002(8) 0.0002(8) 0.0008(8)
C17 0.0172(12) 0.0113(11) 0.0349(14) 0.0014(10) -0.0009(10) 0.0024(9)
C18 0.0137(11) 0.0162(11) 0.0303(13) -0.0002(9) -0.0016(9) -0.0016(9)
C21 0.0114(10) 0.0117(10) 0.0154(10) 0.0007(8) 0.0020(8) 0.0014(8)
C22 0.0125(10) 0.0139(10) 0.0144(10) 0.0004(8) 0.0019(8) 0.0006(8)
C23 0.0117(10) 0.0155(10) 0.0153(10) 0.0008(8) -0.0001(8) 0.0018(8)
C24 0.0153(11) 0.0149(11) 0.0196(11) -0.0004(9) 0.0000(9) 0.0042(9)
C25 0.0167(11) 0.0148(11) 0.0156(11) -0.0020(8) -0.0001(8) 0.0005(9)
C26 0.0122(10) 0.0143(10) 0.0146(10) -0.0009(8) 0.0007(8) -0.0003(8)
C27 0.0146(11) 0.0186(11) 0.0203(12) -0.0008(9) -0.0044(9) 0.0033(9)
C28 0.0228(12) 0.0158(11) 0.0198(12) -0.0058(9) -0.0039(9) 0.0044(9)
C31 0.0118(10) 0.0104(10) 0.0207(11) -0.0005(8) 0.0009(8) -0.0010(8)
C32 0.0123(10) 0.0115(10) 0.0192(11) -0.0003(8) -0.0006(8) -0.0003(8)
C33 0.0121(10) 0.0136(10) 0.0224(12) -0.0008(9) 0.0023(9) 0.0004(8)
C34 0.0111(10) 0.0165(11) 0.0252(12) 0.0013(9) 0.0014(9) -0.0004(8)
C35 0.0139(11) 0.0133(10) 0.0236(12) 0.0006(9) -0.0033(9) -0.0013(8)
C36 0.0173(11) 0.0129(10) 0.0194(11) 0.0010(8) 0.0005(9) -0.0003(8)
C37 0.0129(11) 0.0190(11) 0.0196(11) 0.0011(9) 0.0015(9) 0.0002(9)
C38 0.0153(11) 0.0198(12) 0.0270(13) 0.0019(10) -0.0048(9) -0.0007(9)
C41 0.0154(11) 0.0116(10) 0.0188(11) -0.0010(8) 0.0020(9) 0.0010(8)
C42 0.0149(11) 0.0131(10) 0.0199(11) -0.0006(8) 0.0011(9) 0.0019(8)
C43 0.0169(11) 0.0192(11) 0.0218(12) 0.0017(9) 0.0049(9) 0.0002(9)
C44 0.0202(12) 0.0240(12) 0.0202(12) -0.0010(10) 0.0056(9) 0.0027(10)
C45 0.0224(12) 0.0165(11) 0.0185(11) -0.0019(9) -0.0006(9) 0.0042(9)
C46 0.0201(12) 0.0125(10) 0.0204(11) -0.0021(9) 0.0003(9) -0.0013(9)
C47 0.0190(13) 0.0373(16) 0.0273(14) 0.0002(12) 0.0061(10) -0.0074(11)
C48 0.0367(15) 0.0230(13) 0.0202(12) -0.0075(10) 0.0011(11) 0.0019(11)
C51 0.0149(11) 0.0160(11) 0.0216(12) 0.0037(9) 0.0040(9) 0.0034(9)
C52 0.0152(11) 0.0157(11) 0.0198(11) 0.0014(9) 0.0013(9) -0.0010(9)
C53 0.0161(11) 0.0164(11) 0.0189(11) 0.0005(9) 0.0037(9) -0.0014(9)
C54 0.0139(11) 0.0190(11) 0.0219(12) 0.0019(9) 0.0047(9) 0.0014(9)
C55 0.0157(11) 0.0184(11) 0.0214(12) 0.0039(9) 0.0014(9) 0.0014(9)
C56 0.0198(12) 0.0199(12) 0.0166(11) 0.0039(9) 0.0018(9) 0.0018(9)
C57 0.0174(12) 0.0272(13) 0.0188(12) -0.0023(10) 0.0014(9) -0.0009(10)
C58 0.0160(12) 0.0323(14) 0.0214(12) 0.0040(10) 0.0001(9) 0.0026(10)
C61 0.0155(11) 0.0198(12) 0.0202(12) 0.0017(9) 0.0037(9) 0.0005(9)
C62 0.0150(11) 0.0207(12) 0.0212(12) 0.0011(9) 0.0018(9) 0.0009(9)
C63 0.0148(11) 0.0233(12) 0.0247(12) -0.0021(10) 0.0041(9) 0.0010(9)
C64 0.0182(12) 0.0285(13) 0.0192(12) -0.0027(10) 0.0057(9) -0.0010(10)
C65 0.0176(12) 0.0219(12) 0.0220(12) 0.0021(10) 0.0017(9) -0.0012(9)
C66 0.0152(11) 0.0207(12) 0.0222(12) 0.0032(9) 0.0017(9) 0.0019(9)
C67 0.0177(12) 0.0349(15) 0.0260(13) -0.0048(11) 0.0034(10) 0.0064(11)
C68 0.0222(13) 0.0268(13) 0.0200(12) 0.0037(10) 0.0029(10) -0.0008(10)
C71 0.0116(10) 0.0177(11) 0.0171(11) 0.0005(8) 0.0009(8) -0.0026(8)
C72 0.0155(11) 0.0188(11) 0.0195(11) -0.0003(9) 0.0046(9) -0.0007(9)
C73 0.0183(12) 0.0156(11) 0.0226(12) -0.0032(9) 0.0066(9) -0.0036(9)
C74 0.0137(11) 0.0233(12) 0.0221(12) -0.0049(9) 0.0036(9) -0.0059(9)
C75 0.0129(11) 0.0213(12) 0.0192(11) -0.0009(9) 0.0006(9) -0.0017(9)
C76 0.0127(11) 0.0172(11) 0.0186(11) 0.0000(9) 0.0002(8) -0.0029(9)
C77 0.0239(13) 0.0172(12) 0.0329(14) -0.0042(10) 0.0108(11) -0.0063(10)
C78 0.0110(11) 0.0231(13) 0.0359(15) 0.0003(11) 0.0003(10) -0.0011(9)
C81 0.0123(10) 0.0181(11) 0.0175(11) -0.0003(9) 0.0002(8) -0.0015(8)
C82 0.0125(10) 0.0199(11) 0.0180(11) -0.0008(9) 0.0007(8) 0.0012(9)
C83 0.0126(11) 0.0251(12) 0.0176(11) -0.0016(9) 0.0016(9) -0.0031(9)
C84 0.0176(12) 0.0213(12) 0.0229(12) 0.0000(9) 0.0027(9) -0.0058(9)
C85 0.0160(11) 0.0194(12) 0.0195(11) 0.0015(9) 0.0016(9) -0.0011(9)
C86 0.0121(10) 0.0205(12) 0.0200(11) 0.0007(9) 0.0005(9) -0.0010(9)
C87 0.0137(11) 0.0329(14) 0.0207(12) -0.0006(10) -0.0017(9) -0.0052(10)
C88 0.0205(13) 0.0186(12) 0.0341(14) 0.0068(10) -0.0032(11) -0.0019(10)
C171 0.0276(14) 0.0198(13) 0.0435(17) 0.0107(12) 0.0018(12) 0.0011(11)
C172 0.0242(14) 0.0191(13) 0.0429(17) -0.0086(11) 0.0008(12) 0.0042(10)
C173 0.0200(13) 0.0139(12) 0.060(2) 0.0022(12) -0.0048(13) 0.0048(10)
C181 0.0202(14) 0.0191(13) 0.070(2) 0.0048(14) -0.0037(14) -0.0034(11)
C182 0.0240(15) 0.0355(16) 0.0485(19) 0.0006(14) 0.0132(13) -0.0052(12)
C183 0.0304(16) 0.0318(16) 0.0433(18) -0.0025(13) -0.0132(13) -0.0034(13)
C271 0.0227(13) 0.0241(13) 0.0377(16) -0.0028(11) -0.0113(11) 0.0111(11)
C272 0.0134(11) 0.0292(14) 0.0276(13) -0.0003(11) -0.0008(10) 0.0009(10)
C273 0.0203(12) 0.0322(14) 0.0196(12) 0.0015(10) -0.0040(10) 0.0031(11)
C281 0.080(3) 0.0262(15) 0.0219(14) -0.0057(12) 0.0094(15) -0.0027(16)
C282 0.0344(18) 0.0393(19) 0.082(3) -0.0394(19) -0.0313(18) 0.0130(15)
C283 0.0391(16) 0.0157(12) 0.0262(13) -0.0023(10) -0.0036(12) -0.0044(11)
C371 0.0174(12) 0.0291(14) 0.0253(13) 0.0033(10) 0.0064(10) -0.0007(10)
C372 0.0247(13) 0.0223(13) 0.0256(13) -0.0033(10) 0.0039(10) 0.0012(10)
C373 0.0186(12) 0.0209(12) 0.0256(13) 0.0061(10) 0.0017(10) 0.0001(10)
C381 0.0147(12) 0.0364(16) 0.0378(16) 0.0069(12) -0.0061(11) -0.0055(11)
C382 0.0280(15) 0.0317(15) 0.0335(15) -0.0073(12) -0.0087(12) -0.0029(12)
C383 0.0258(14) 0.0264(14) 0.0334(15) 0.0070(11) -0.0065(11) 0.0023(11)
C471 0.0376(19) 0.076(3) 0.0375(18) -0.0045(18) 0.0174(15) -0.0266(18)
C472 0.0342(17) 0.0326(16) 0.0481(19) 0.0055(14) 0.0009(14) -0.0162(13)
C473 0.0151(13) 0.053(2) 0.0428(18) -0.0021(15) 0.0038(12) -0.0028(13)
C481 0.066(3) 0.045(2) 0.046(2) -0.0291(17) -0.0106(18) 0.0231(19)
C482 0.058(2) 0.0393(18) 0.0193(14) -0.0042(12) -0.0031(13) -0.0020(15)
C483 0.056(2) 0.056(2) 0.0292(16) -0.0174(15) 0.0012(15) -0.0258(18)
C571 0.0260(15) 0.0433(18) 0.0335(16) -0.0168(13) 0.0024(12) -0.0079(13)
C572 0.0228(13) 0.0458(17) 0.0206(13) -0.0067(12) 0.0039(10) 0.0027(12)
C573 0.0308(15) 0.0390(16) 0.0227(13) 0.0107(12) 0.0047(11) 0.0025(12)
C581 0.0209(14) 0.0489(19) 0.0321(15) -0.0008(13) -0.0014(11) -0.0098(13)
C582 0.0238(14) 0.0523(19) 0.0219(13) 0.0009(13) -0.0034(11) 0.0055(13)
C583 0.0246(14) 0.0400(17) 0.0336(15) 0.0067(13) -0.0007(12) 0.0132(12)
C671 0.0357(17) 0.0304(16) 0.055(2) -0.0026(14) 0.0059(15) 0.0125(13)
C672 0.0316(17) 0.064(2) 0.0324(16) -0.0013(15) 0.0106(13) 0.0189(16)
C673 0.0150(13) 0.054(2) 0.0411(17) -0.0072(15) 0.0031(12) 0.0057(13)
C681 0.0318(16) 0.0503(19) 0.0273(15) 0.0121(13) 0.0026(12) 0.0123(14)
C682 0.0438(18) 0.0314(15) 0.0243(14) 0.0027(12) -0.0028(12) -0.0058(13)
C683 0.0344(16) 0.0324(16) 0.0339(16) 0.0114(12) -0.0008(13) -0.0089(13)
C771 0.0380(17) 0.0218(13) 0.0373(16) -0.0089(12) 0.0130(13) -0.0030(12)
C772 0.0300(15) 0.0224(14) 0.0532(19) -0.0064(13) 0.0085(14) -0.0132(12)
C773 0.0395(17) 0.0233(14) 0.0349(16) 0.0034(12) 0.0132(13) -0.0029(12)
C781 0.0206(13) 0.0324(16) 0.0507(19) -0.0075(14) 0.0094(13) 0.0035(12)
C782 0.0128(12) 0.0313(15) 0.056(2) 0.0005(14) -0.0029(12) -0.0035(11)
C783 0.0199(13) 0.0309(15) 0.0473(18) 0.0102(13) -0.0059(12) 0.0001(11)
C871 0.0234(14) 0.0440(18) 0.0375(17) 0.0032(14) -0.0094(12) -0.0173(13)
C872 0.0129(12) 0.0514(19) 0.0308(15) -0.0029(13) 0.0014(10) 0.0006(12)
C873 0.0228(13) 0.0425(17) 0.0211(13) -0.0020(11) -0.0034(10) -0.0073(12)
C881 0.060(2) 0.0190(14) 0.059(2) -0.0045(14) -0.0154(18) 0.0032(15)
C882 0.0268(15) 0.0434(19) 0.050(2) 0.0256(15) 0.0041(14) -0.0048(13)
C883 0.0195(13) 0.0248(14) 0.0459(17) 0.0106(12) -0.0005(12) 0.0021(11)
C1 0.0404(19) 0.0428(19) 0.0447(19) -0.0078(15) -0.0036(15) 0.0015(15)
Cl1 0.0593(6) 0.0521(5) 0.0464(5) -0.0094(4) -0.0096(4) 0.0028(4)
Cl2 0.0813(8) 0.0460(6) 0.0825(8) -0.0100(5) -0.0189(6) 0.0134(5)
Cl3 0.0344(5) 0.0827(8) 0.1031(10) -0.0029(7) 0.0006(5) -0.0041(5)
C2 0.034(3) 0.060(4) 0.054(4) -0.009(3) 0.005(3) -0.003(3)
Cl4 0.0819(14) 0.0544(11) 0.125(2) -0.0347(12) -0.0182(13) 0.0017(10)
Cl5 0.0826(14) 0.168(3) 0.054(3) 0.001(3) 0.027(3) 0.0214(14)
Cl6 0.0606(7) 0.0626(7) 0.1293(12) 0.0186(8) 0.0240(7) 0.0167(6)
C29 0.057(7) 0.055(6) 0.056(6) 0.014(5) 0.019(5) 0.014(5)
Cl49 0.063(2) 0.074(2) 0.143(4) 0.031(3) -0.022(2) -0.0187(18)
Cl59 0.0826(14) 0.168(3) 0.054(3) 0.001(3) 0.027(3) 0.0214(14)
Cl69 0.0606(7) 0.0626(7) 0.1293(12) 0.0186(8) 0.0240(7) 0.0167(6)
C01 0.057(4) 0.033(3) 0.056(4) -0.011(3) 0.019(3) -0.014(3)
C02 0.053(4) 0.035(3) 0.098(6) -0.006(4) 0.006(4) 0.007(3)
N01 0.087(5) 0.058(4) 0.106(6) -0.041(4) 0.050(4) -0.015(4)
C3 0.049(2) 0.046(2) 0.0410(19) -0.0019(15) 0.0019(16) 0.0151(16)
C4 0.051(2) 0.045(2) 0.0355(18) 0.0046(15) 0.0033(15) 0.0127(16)
N5 0.070(3) 0.080(3) 0.059(2) 0.004(2) 0.022(2) 0.021(2)
C5 0.0441(19) 0.049(2) 0.0319(17) -0.0156(15) -0.0001(14) -0.0005(16)
C6 0.055(2) 0.0402(19) 0.0359(18) -0.0072(14) -0.0006(16) 0.0072(16)
N6 0.072(3) 0.084(3) 0.052(2) -0.023(2) -0.0178(19) 0.034(2)

loop_
_atom_type_symbol
_atom_type_description
_atom_type_scat_dispersion_real
_atom_type_scat_dispersion_imag
_atom_type_scat_source
C C 0.0033 0.0016 'International Tables Vol C Tables 4.2.6.8 and 6.1.1.4'
H H 0.0000 0.0000 'International Tables Vol C Tables 4.2.6.8 and 6.1.1.4'
N N 0.0061 0.0033 'International Tables Vol C Tables 4.2.6.8 and 6.1.1.4'
O O 0.0106 0.0060 'International Tables Vol C Tables 4.2.6.8 and 6.1.1.4'
Cl Cl 0.1484 0.1585 'International Tables Vol C Tables 4.2.6.8 and 6.1.1.4'
Ru Ru -1.2594 0.8363 'International Tables Vol C Tables 4.2.6.8 and 6.1.1.4'

loop_
_geom_angle_atom_site_label_1
_geom_angle_atom_site_label_2
_geom_angle_atom_site_label_3
_geom_angle
N2 Ru1 N1 162.12(8)
N2 Ru1 O2 90.00(7)
N1 Ru1 O2 79.63(7)
N2 Ru1 O4 79.47(7)
N1 Ru1 O4 89.47(7)
O2 Ru1 O4 106.46(7)
N2 Ru1 O1 114.01(7)
N1 Ru1 O1 79.81(7)
O2 Ru1 O1 153.03(7)
O4 Ru1 O1 90.61(7)
N2 Ru1 O3 80.11(7)
N1 Ru1 O3 113.82(7)
O2 Ru1 O3 88.59(7)
O4 Ru1 O3 154.53(7)
O1 Ru1 O3 83.94(7)
N3 Ru2 N4 161.98(9)
N3 Ru2 O8 88.97(8)
N4 Ru2 O8 79.82(8)
N3 Ru2 O6 79.72(8)
N4 Ru2 O6 89.93(8)
O8 Ru2 O6 106.53(8)
N3 Ru2 O7 114.11(8)
N4 Ru2 O7 80.19(8)
O8 Ru2 O7 154.29(7)
O6 Ru2 O7 89.44(7)
N3 Ru2 O5 80.09(8)
N4 Ru2 O5 113.28(8)
O8 Ru2 O5 88.16(7)
O6 Ru2 O5 154.71(7)
O7 Ru2 O5 85.04(7)
C12 O1 Ru1 108.75(14)
C22 O2 Ru1 114.70(14)
C32 O3 Ru1 109.05(14)
C42 O4 Ru1 114.41(14)
C52 O5 Ru2 108.87(15)
C62 O6 Ru2 114.72(15)
C72 O7 Ru2 109.53(15)
C82 O8 Ru2 114.89(15)
C21 N1 C11 130.1(2)
C21 N1 Ru1 117.31(15)
C11 N1 Ru1 111.85(14)
C41 N2 C31 129.1(2)
C41 N2 Ru1 117.60(15)
C31 N2 Ru1 112.37(15)
C61 N3 C51 129.3(2)
C61 N3 Ru2 117.19(16)
C51 N3 Ru2 112.42(16)
C81 N4 C71 129.8(2)
C81 N4 Ru2 116.99(16)
C71 N4 Ru2 112.45(15)
N1 C11 C16 126.4(2)
N1 C11 C12 111.5(2)
C16 C11 C12 121.6(2)
O1 C12 C13 123.2(2)
O1 C12 C11 117.5(2)
C13 C12 C11 119.3(2)
C14 C13 C12 116.4(2)
C14 C13 C17 122.8(2)
C12 C13 C17 120.8(2)
C13 C14 C15 124.9(2)
C13 C14 H14 117.5
C15 C14 H14 117.5
C16 C15 C14 118.1(2)
C16 C15 C18 122.9(2)
C14 C15 C18 118.9(2)
C15 C16 C11 119.1(2)
C15 C16 H16 120.5
C11 C16 H16 120.5
C13 C17 C173 111.8(2)
C13 C17 C172 109.4(2)
C173 C17 C172 108.0(2)
C13 C17 C171 109.6(2)
C173 C17 C171 108.1(2)
C172 C17 C171 109.8(2)
C181 C18 C15 112.4(2)
C181 C18 C183 108.7(2)
C15 C18 C183 109.5(2)
C181 C18 C182 108.3(2)
C15 C18 C182 109.0(2)
C183 C18 C182 108.8(2)
N1 C21 C26 127.8(2)
N1 C21 C22 110.9(2)
C26 C21 C22 121.1(2)
O2 C22 C21 117.4(2)
O2 C22 C23 122.4(2)
C21 C22 C23 120.2(2)
C24 C23 C22 116.0(2)
C24 C23 C27 123.3(2)
C22 C23 C27 120.6(2)
C23 C24 C25 124.7(2)
C23 C24 H24 117.6
C25 C24 H24 117.6
C26 C25 C24 118.5(2)
C26 C25 C28 122.1(2)
C24 C25 C28 119.4(2)
C25 C26 C21 119.2(2)
C25 C26 H26 120.4
C21 C26 H26 120.4
C271 C27 C23 111.5(2)
C271 C27 C272 108.4(2)
C23 C27 C272 111.0(2)
C271 C27 C273 108.1(2)
C23 C27 C273 108.2(2)
C272 C27 C273 109.7(2)
C282 C28 C281 109.6(3)
C282 C28 C283 107.5(3)
C281 C28 C283 108.3(2)
C282 C28 C25 111.8(2)
C281 C28 C25 107.6(2)
C283 C28 C25 111.9(2)
N2 C31 C36 126.7(2)
N2 C31 C32 111.2(2)
C36 C31 C32 121.9(2)
O3 C32 C33 123.3(2)
O3 C32 C31 117.9(2)
C33 C32 C31 118.8(2)
C34 C33 C32 116.6(2)
C34 C33 C37 122.3(2)
C32 C33 C37 121.0(2)
C33 C34 C35 125.0(2)
C33 C34 H34 117.5
C35 C34 H34 117.5
C36 C35 C34 117.6(2)
C36 C35 C38 119.5(2)
C34 C35 C38 122.9(2)
C35 C36 C31 119.7(2)
C35 C36 H36 120.2
C31 C36 H36 120.2
C33 C37 C371 111.5(2)
C33 C37 C373 110.4(2)
C371 C37 C373 107.8(2)
C33 C37 C372 108.5(2)
C371 C37 C372 108.6(2)
C373 C37 C372 110.1(2)
C35 C38 C381 112.0(2)
C35 C38 C383 109.0(2)
C381 C38 C383 107.9(2)
C35 C38 C382 110.0(2)
C381 C38 C382 108.2(2)
C383 C38 C382 109.7(2)
N2 C41 C46 127.5(2)
N2 C41 C42 111.1(2)
C46 C41 C42 121.4(2)
O4 C42 C41 117.3(2)
O4 C42 C43 122.9(2)
C41 C42 C43 119.8(2)
C44 C43 C42 116.3(2)
C44 C43 C47 123.4(2)
C42 C43 C47 120.2(2)
C43 C44 C45 124.7(2)
C43 C44 H44 117.7
C45 C44 H44 117.7
C46 C45 C44 118.2(2)
C46 C45 C48 122.4(2)
C44 C45 C48 119.4(2)
C45 C46 C41 119.4(2)
C45 C46 H46 120.3
C41 C46 H46 120.3
C472 C47 C43 108.0(2)
C472 C47 C471 108.1(3)
C43 C47 C471 111.4(2)
C472 C47 C473 110.3(3)
C43 C47 C473 110.7(2)
C471 C47 C473 108.3(3)
C481 C48 C482 109.8(3)
C481 C48 C45 109.7(2)
C482 C48 C45 109.7(2)
C481 C48 C483 109.0(3)
C482 C48 C483 107.1(3)
C45 C48 C483 111.6(2)
N3 C51 C56 126.4(2)
N3 C51 C52 111.4(2)
C56 C51 C52 122.0(2)
O5 C52 C53 123.2(2)
O5 C52 C51 118.1(2)
C53 C52 C51 118.6(2)
C54 C53 C52 116.7(2)
C54 C53 C57 122.1(2)
C52 C53 C57 121.2(2)
C53 C54 C55 125.1(2)
C53 C54 H54 117.5
C55 C54 H54 117.5
C56 C55 C54 117.5(2)
C56 C55 C58 122.9(2)
C54 C55 C58 119.6(2)
C55 C56 C51 119.7(2)
C55 C56 H56 120.2
C51 C56 H56 120.2
C53 C57 C572 112.5(2)
C53 C57 C571 110.0(2)
C572 C57 C571 107.3(2)
C53 C57 C573 109.1(2)
C572 C57 C573 107.9(2)
C571 C57 C573 110.1(2)
C55 C58 C582 112.2(2)
C55 C58 C581 109.3(2)
C582 C58 C581 108.4(2)
C55 C58 C583 109.0(2)
C582 C58 C583 108.4(2)
C581 C58 C583 109.5(2)
N3 C61 C66 127.6(2)
N3 C61 C62 111.2(2)
C66 C61 C62 121.1(2)
O6 C62 C61 117.2(2)
O6 C62 C63 123.1(2)
C61 C62 C63 119.7(2)
C64 C63 C62 116.4(2)
C64 C63 C67 123.3(2)
C62 C63 C67 120.2(2)
C63 C64 C65 124.6(2)
C63 C64 H64 117.7
C65 C64 H64 117.7
C66 C65 C64 118.4(2)
C66 C65 C68 122.7(2)
C64 C65 C68 118.8(2)
C65 C66 C61 119.4(2)
C65 C66 H66 120.3
C61 C66 H66 120.3
C672 C67 C671 107.8(3)
C672 C67 C673 108.2(3)
C671 C67 C673 109.7(3)
C672 C67 C63 111.7(2)
C671 C67 C63 108.3(2)
C673 C67 C63 111.2(2)
C683 C68 C681 107.7(3)
C683 C68 C65 109.3(2)
C681 C68 C65 112.0(2)
C683 C68 C682 109.4(2)
C681 C68 C682 108.4(3)
C65 C68 C682 109.9(2)
N4 C71 C76 127.0(2)
N4 C71 C72 111.6(2)
C76 C71 C72 121.2(2)
O7 C72 C73 123.3(2)
O7 C72 C71 117.4(2)
C73 C72 C71 119.3(2)
C74 C73 C72 116.9(2)
C74 C73 C77 121.8(2)
C72 C73 C77 121.3(2)
C73 C74 C75 124.8(2)
C73 C74 H74 117.6
C75 C74 H74 117.6
C76 C75 C74 117.9(2)
C76 C75 C78 119.5(2)
C74 C75 C78 122.6(2)
C75 C76 C71 119.9(2)
C75 C76 H76 120.1
C71 C76 H76 120.1
C772 C77 C73 111.9(2)
C772 C77 C773 108.5(2)
C73 C77 C773 108.8(2)
C772 C77 C771 106.8(2)
C73 C77 C771 109.8(2)
C773 C77 C771 111.0(2)
C781 C78 C75 109.0(2)
C781 C78 C782 108.3(2)
C75 C78 C782 111.8(2)
C781 C78 C783 109.7(2)
C75 C78 C783 109.8(2)
C782 C78 C783 108.2(2)
N4 C81 C86 128.2(2)
N4 C81 C82 111.2(2)
C86 C81 C82 120.4(2)
O8 C82 C83 122.3(2)
O8 C82 C81 117.1(2)
C83 C82 C81 120.6(2)
C84 C83 C82 116.1(2)
C84 C83 C87 123.5(2)
C82 C83 C87 120.4(2)
C83 C84 C85 124.4(2)
C83 C84 H84 117.8
C85 C84 H84 117.8
C86 C85 C84 118.6(2)
C86 C85 C88 122.2(2)
C84 C85 C88 119.2(2)
C85 C86 C81 119.8(2)
C85 C86 H86 120.1
C81 C86 H86 120.1
C871 C87 C83 111.4(2)
C871 C87 C873 108.1(2)
C83 C87 C873 109.1(2)
C871 C87 C872 108.4(2)
C83 C87 C872 110.6(2)
C873 C87 C872 109.2(2)
C85 C88 C883 112.2(2)
C85 C88 C882 109.7(2)
C883 C88 C882 107.5(2)
C85 C88 C881 109.0(2)
C883 C88 C881 108.0(3)
C882 C88 C881 110.4(3)
C17 C171 H17A 109.5
C17 C171 H17B 109.5
H17A C171 H17B 109.5
C17 C171 H17C 109.5
H17A C171 H17C 109.5
H17B C171 H17C 109.5
C17 C172 H17D 109.5
C17 C172 H17E 109.5
H17D C172 H17E 109.5
C17 C172 H17F 109.5
H17D C172 H17F 109.5
H17E C172 H17F 109.5
C17 C173 H17G 109.5
C17 C173 H17H 109.5
H17G C173 H17H 109.5
C17 C173 H17I 109.5
H17G C173 H17I 109.5
H17H C173 H17I 109.5
C18 C181 H18A 109.5
C18 C181 H18B 109.5
H18A C181 H18B 109.5
C18 C181 H18C 109.5
H18A C181 H18C 109.5
H18B C181 H18C 109.5
C18 C182 H18D 109.5
C18 C182 H18E 109.5
H18D C182 H18E 109.5
C18 C182 H18F 109.5
H18D C182 H18F 109.5
H18E C182 H18F 109.5
C18 C183 H18G 109.5
C18 C183 H18H 109.5
H18G C183 H18H 109.5
C18 C183 H18I 109.5
H18G C183 H18I 109.5
H18H C183 H18I 109.5
C27 C271 H27A 109.5
C27 C271 H27B 109.5
H27A C271 H27B 109.5
C27 C271 H27C 109.5
H27A C271 H27C 109.5
H27B C271 H27C 109.5
C27 C272 H27D 109.5
C27 C272 H27E 109.5
H27D C272 H27E 109.5
C27 C272 H27F 109.5
H27D C272 H27F 109.5
H27E C272 H27F 109.5
C27 C273 H27G 109.5
C27 C273 H27H 109.5
H27G C273 H27H 109.5
C27 C273 H27I 109.5
H27G C273 H27I 109.5
H27H C273 H27I 109.5
C28 C281 H28A 109.5
C28 C281 H28B 109.5
H28A C281 H28B 109.5
C28 C281 H28C 109.5
H28A C281 H28C 109.5
H28B C281 H28C 109.5
C28 C282 H28D 109.5
C28 C282 H28E 109.5
H28D C282 H28E 109.5
C28 C282 H28F 109.5
H28D C282 H28F 109.5
H28E C282 H28F 109.5
C28 C283 H28G 109.5
C28 C283 H28H 109.5
H28G C283 H28H 109.5
C28 C283 H28I 109.5
H28G C283 H28I 109.5
H28H C283 H28I 109.5
C37 C371 H37A 109.5
C37 C371 H37B 109.5
H37A C371 H37B 109.5
C37 C371 H37C 109.5
H37A C371 H37C 109.5
H37B C371 H37C 109.5
C37 C372 H37D 109.5
C37 C372 H37E 109.5
H37D C372 H37E 109.5
C37 C372 H37F 109.5
H37D C372 H37F 109.5
H37E C372 H37F 109.5
C37 C373 H37G 109.5
C37 C373 H37H 109.5
H37G C373 H37H 109.5
C37 C373 H37I 109.5
H37G C373 H37I 109.5
H37H C373 H37I 109.5
C38 C381 H38A 109.5
C38 C381 H38B 109.5
H38A C381 H38B 109.5
C38 C381 H38C 109.5
H38A C381 H38C 109.5
H38B C381 H38C 109.5
C38 C382 H38D 109.5
C38 C382 H38E 109.5
H38D C382 H38E 109.5
C38 C382 H38F 109.5
H38D C382 H38F 109.5
H38E C382 H38F 109.5
C38 C383 H38G 109.5
C38 C383 H38H 109.5
H38G C383 H38H 109.5
C38 C383 H38I 109.5
H38G C383 H38I 109.5
H38H C383 H38I 109.5
C47 C471 H47A 109.5
C47 C471 H47B 109.5
H47A C471 H47B 109.5
C47 C471 H47C 109.5
H47A C471 H47C 109.5
H47B C471 H47C 109.5
C47 C472 H47D 109.5
C47 C472 H47E 109.5
H47D C472 H47E 109.5
C47 C472 H47F 109.5
H47D C472 H47F 109.5
H47E C472 H47F 109.5
C47 C473 H47G 109.5
C47 C473 H47H 109.5
H47G C473 H47H 109.5
C47 C473 H47I 109.5
H47G C473 H47I 109.5
H47H C473 H47I 109.5
C48 C481 H48A 109.5
C48 C481 H48B 109.5
H48A C481 H48B 109.5
C48 C481 H48C 109.5
H48A C481 H48C 109.5
H48B C481 H48C 109.5
C48 C482 H48D 109.5
C48 C482 H48E 109.5
H48D C482 H48E 109.5
C48 C482 H48F 109.5
H48D C482 H48F 109.5
H48E C482 H48F 109.5
C48 C483 H48G 109.5
C48 C483 H48H 109.5
H48G C483 H48H 109.5
C48 C483 H48I 109.5
H48G C483 H48I 109.5
H48H C483 H48I 109.5
C57 C571 H57A 109.5
C57 C571 H57B 109.5
H57A C571 H57B 109.5
C57 C571 H57C 109.5
H57A C571 H57C 109.5
H57B C571 H57C 109.5
C57 C572 H57D 109.5
C57 C572 H57E 109.5
H57D C572 H57E 109.5
C57 C572 H57F 109.5
H57D C572 H57F 109.5
H57E C572 H57F 109.5
C57 C573 H57G 109.5
C57 C573 H57H 109.5
H57G C573 H57H 109.5
C57 C573 H57I 109.5
H57G C573 H57I 109.5
H57H C573 H57I 109.5
C58 C581 H58A 109.5
C58 C581 H58B 109.5
H58A C581 H58B 109.5
C58 C581 H58C 109.5
H58A C581 H58C 109.5
H58B C581 H58C 109.5
C58 C582 H58D 109.5
C58 C582 H58E 109.5
H58D C582 H58E 109.5
C58 C582 H58F 109.5
H58D C582 H58F 109.5
H58E C582 H58F 109.5
C58 C583 H58G 109.5
C58 C583 H58H 109.5
H58G C583 H58H 109.5
C58 C583 H58I 109.5
H58G C583 H58I 109.5
H58H C583 H58I 109.5
C67 C671 H67A 109.5
C67 C671 H67B 109.5
H67A C671 H67B 109.5
C67 C671 H67C 109.5
H67A C671 H67C 109.5
H67B C671 H67C 109.5
C67 C672 H67D 109.5
C67 C672 H67E 109.5
H67D C672 H67E 109.5
C67 C672 H67F 109.5
H67D C672 H67F 109.5
H67E C672 H67F 109.5
C67 C673 H67G 109.5
C67 C673 H67H 109.5
H67G C673 H67H 109.5
C67 C673 H67I 109.5
H67G C673 H67I 109.5
H67H C673 H67I 109.5
C68 C681 H68A 109.5
C68 C681 H68B 109.5
H68A C681 H68B 109.5
C68 C681 H68C 109.5
H68A C681 H68C 109.5
H68B C681 H68C 109.5
C68 C682 H68D 109.5
C68 C682 H68E 109.5
H68D C682 H68E 109.5
C68 C682 H68F 109.5
H68D C682 H68F 109.5
H68E C682 H68F 109.5
C68 C683 H68G 109.5
C68 C683 H68H 109.5
H68G C683 H68H 109.5
C68 C683 H68I 109.5
H68G C683 H68I 109.5
H68H C683 H68I 109.5
C77 C771 H77A 109.5
C77 C771 H77B 109.5
H77A C771 H77B 109.5
C77 C771 H77C 109.5
H77A C771 H77C 109.5
H77B C771 H77C 109.5
C77 C772 H77D 109.5
C77 C772 H77E 109.5
H77D C772 H77E 109.5
C77 C772 H77F 109.5
H77D C772 H77F 109.5
H77E C772 H77F 109.5
C77 C773 H77G 109.5
C77 C773 H77H 109.5
H77G C773 H77H 109.5
C77 C773 H77I 109.5
H77G C773 H77I 109.5
H77H C773 H77I 109.5
C78 C781 H78A 109.5
C78 C781 H78B 109.5
H78A C781 H78B 109.5
C78 C781 H78C 109.5
H78A C781 H78C 109.5
H78B C781 H78C 109.5
C78 C782 H78D 109.5
C78 C782 H78E 109.5
H78D C782 H78E 109.5
C78 C782 H78F 109.5
H78D C782 H78F 109.5
H78E C782 H78F 109.5
C78 C783 H78G 109.5
C78 C783 H78H 109.5
H78G C783 H78H 109.5
C78 C783 H78I 109.5
H78G C783 H78I 109.5
H78H C783 H78I 109.5
C87 C871 H87A 109.5
C87 C871 H87B 109.5
H87A C871 H87B 109.5
C87 C871 H87C 109.5
H87A C871 H87C 109.5
H87B C871 H87C 109.5
C87 C872 H87D 109.5
C87 C872 H87E 109.5
H87D C872 H87E 109.5
C87 C872 H87F 109.5
H87D C872 H87F 109.5
H87E C872 H87F 109.5
C87 C873 H87G 109.5
C87 C873 H87H 109.5
H87G C873 H87H 109.5
C87 C873 H87I 109.5
H87G C873 H87I 109.5
H87H C873 H87I 109.5
C88 C881 H88A 109.5
C88 C881 H88B 109.5
H88A C881 H88B 109.5
C88 C881 H88C 109.5
H88A C881 H88C 109.5
H88B C881 H88C 109.5
C88 C882 H88D 109.5
C88 C882 H88E 109.5
H88D C882 H88E 109.5
C88 C882 H88F 109.5
H88D C882 H88F 109.5
H88E C882 H88F 109.5
C88 C883 H88G 109.5
C88 C883 H88H 109.5
H88G C883 H88H 109.5
C88 C883 H88I 109.5
H88G C883 H88I 109.5
H88H C883 H88I 109.5
Cl2 C1 Cl3 111.9(2)
Cl2 C1 Cl1 109.9(2)
Cl3 C1 Cl1 109.8(2)
Cl2 C1 H1 108.4
Cl3 C1 H1 108.4
Cl1 C1 H1 108.4
Cl5 C2 Cl4 112.6(5)
Cl5 C2 Cl6 109(2)
Cl4 C2 Cl6 114.6(18)
Cl5 C2 H2 106.8
Cl4 C2 H2 106.8
Cl6 C2 H2 106.8
Cl49 C29 Cl69 116(3)
Cl49 C29 Cl59 111.2(8)
Cl69 C29 Cl59 103(4)
Cl49 C29 H29 109.0
Cl69 C29 H29 109.0
Cl59 C29 H29 109.0
N01 C01 C02 178.4(9)
C01 C02 H02A 109.5
C01 C02 H02B 109.5
H02A C02 H02B 109.5
C01 C02 H02C 109.5
H02A C02 H02C 109.5
H02B C02 H02C 109.5
N5 C3 C4 179.1(4)
C3 C4 H4A 109.5
C3 C4 H4B 109.5
H4A C4 H4B 109.5
C3 C4 H4C 109.5
H4A C4 H4C 109.5
H4B C4 H4C 109.5
N6 C5 C6 179.6(4)
C5 C6 H6A 109.5
C5 C6 H6B 109.5
H6A C6 H6B 109.5
C5 C6 H6C 109.5
H6A C6 H6C 109.5
H6B C6 H6C 109.5

loop_
_geom_bond_atom_site_label_1
_geom_bond_atom_site_label_2
_geom_bond_distance
Ru1 N2 1.9489(19)
Ru1 N1 1.9543(19)
Ru1 O2 1.9848(16)
Ru1 O4 1.9979(17)
Ru1 O1 2.0195(17)
Ru1 O3 2.0210(16)
Ru2 N3 1.947(2)
Ru2 N4 1.955(2)
Ru2 O8 1.9806(18)
Ru2 O6 1.9892(18)
Ru2 O7 2.0203(18)
Ru2 O5 2.0316(17)
O1 C12 1.335(3)
O2 C22 1.323(3)
O3 C32 1.335(3)
O4 C42 1.325(3)
O5 C52 1.330(3)
O6 C62 1.317(3)
O7 C72 1.335(3)
O8 C82 1.319(3)
N1 C21 1.374(3)
N1 C11 1.388(3)
N2 C41 1.374(3)
N2 C31 1.390(3)
N3 C61 1.374(3)
N3 C51 1.390(3)
N4 C81 1.371(3)
N4 C71 1.400(3)
C11 C16 1.409(3)
C11 C12 1.423(3)
C12 C13 1.420(3)
C13 C14 1.383(3)
C13 C17 1.534(3)
C14 C15 1.418(3)
C14 H14 0.9500
C15 C16 1.381(3)
C15 C18 1.530(3)
C16 H16 0.9500
C17 C173 1.538(4)
C17 C172 1.539(4)
C17 C171 1.539(4)
C18 C181 1.525(4)
C18 C183 1.534(4)
C18 C182 1.536(4)
C21 C26 1.412(3)
C21 C22 1.420(3)
C22 C23 1.425(3)
C23 C24 1.380(3)
C23 C27 1.535(3)
C24 C25 1.425(3)
C24 H24 0.9500
C25 C26 1.375(3)
C25 C28 1.536(3)
C26 H26 0.9500
C27 C271 1.533(3)
C27 C272 1.535(4)
C27 C273 1.541(3)
C28 C282 1.522(4)
C28 C281 1.535(4)
C28 C283 1.535(4)
C31 C36 1.396(3)
C31 C32 1.424(3)
C32 C33 1.416(3)
C33 C34 1.394(3)
C33 C37 1.532(3)
C34 C35 1.406(3)
C34 H34 0.9500
C35 C36 1.386(3)
C35 C38 1.535(3)
C36 H36 0.9500
C37 C371 1.537(3)
C37 C373 1.538(3)
C37 C372 1.543(3)
C38 C381 1.536(4)
C38 C383 1.538(4)
C38 C382 1.538(4)
C41 C46 1.410(3)
C41 C42 1.417(3)
C42 C43 1.421(3)
C43 C44 1.383(4)
C43 C47 1.536(4)
C44 C45 1.423(4)
C44 H44 0.9500
C45 C46 1.376(3)
C45 C48 1.538(4)
C46 H46 0.9500
C47 C472 1.535(5)
C47 C471 1.538(4)
C47 C473 1.540(4)
C48 C481 1.524(4)
C48 C482 1.535(4)
C48 C483 1.539(5)
C51 C56 1.401(3)
C51 C52 1.425(3)
C52 C53 1.423(3)
C53 C54 1.387(3)
C53 C57 1.535(3)
C54 C55 1.417(3)
C54 H54 0.9500
C55 C56 1.382(3)
C55 C58 1.527(3)
C56 H56 0.9500
C57 C572 1.536(4)
C57 C571 1.537(4)
C57 C573 1.537(4)
C58 C582 1.532(4)
C58 C581 1.533(4)
C58 C583 1.540(4)
C61 C66 1.413(3)
C61 C62 1.423(3)
C62 C63 1.429(3)
C63 C64 1.374(4)
C63 C67 1.537(4)
C64 C65 1.427(4)
C64 H64 0.9500
C65 C66 1.371(3)
C65 C68 1.534(4)
C66 H66 0.9500
C67 C672 1.530(4)
C67 C671 1.533(4)
C67 C673 1.536(4)
C68 C683 1.529(4)
C68 C681 1.533(4)
C68 C682 1.536(4)
C71 C76 1.400(3)
C71 C72 1.427(3)
C72 C73 1.413(3)
C73 C74 1.391(4)
C73 C77 1.536(3)
C74 C75 1.401(3)
C74 H74 0.9500
C75 C76 1.389(3)
C75 C78 1.537(3)
C76 H76 0.9500
C77 C772 1.535(4)
C77 C773 1.538(4)
C77 C771 1.543(4)
C78 C781 1.528(4)
C78 C782 1.537(4)
C78 C783 1.539(4)
C81 C86 1.409(3)
C81 C82 1.426(3)
C82 C83 1.424(3)
C83 C84 1.379(4)
C83 C87 1.535(3)
C84 C85 1.429(3)
C84 H84 0.9500
C85 C86 1.372(3)
C85 C88 1.530(4)
C86 H86 0.9500
C87 C871 1.532(4)
C87 C873 1.540(4)
C87 C872 1.542(4)
C88 C883 1.529(4)
C88 C882 1.535(4)
C88 C881 1.540(4)
C171 H17A 0.9800
C171 H17B 0.9800
C171 H17C 0.9800
C172 H17D 0.9800
C172 H17E 0.9800
C172 H17F 0.9800
C173 H17G 0.9800
C173 H17H 0.9800
C173 H17I 0.9800
C181 H18A 0.9800
C181 H18B 0.9800
C181 H18C 0.9800
C182 H18D 0.9800
C182 H18E 0.9800
C182 H18F 0.9800
C183 H18G 0.9800
C183 H18H 0.9800
C183 H18I 0.9800
C271 H27A 0.9800
C271 H27B 0.9800
C271 H27C 0.9800
C272 H27D 0.9800
C272 H27E 0.9800
C272 H27F 0.9800
C273 H27G 0.9800
C273 H27H 0.9800
C273 H27I 0.9800
C281 H28A 0.9800
C281 H28B 0.9800
C281 H28C 0.9800
C282 H28D 0.9800
C282 H28E 0.9800
C282 H28F 0.9800
C283 H28G 0.9800
C283 H28H 0.9800
C283 H28I 0.9800
C371 H37A 0.9800
C371 H37B 0.9800
C371 H37C 0.9800
C372 H37D 0.9800
C372 H37E 0.9800
C372 H37F 0.9800
C373 H37G 0.9800
C373 H37H 0.9800
C373 H37I 0.9800
C381 H38A 0.9800
C381 H38B 0.9800
C381 H38C 0.9800
C382 H38D 0.9800
C382 H38E 0.9800
C382 H38F 0.9800
C383 H38G 0.9800
C383 H38H 0.9800
C383 H38I 0.9800
C471 H47A 0.9800
C471 H47B 0.9800
C471 H47C 0.9800
C472 H47D 0.9800
C472 H47E 0.9800
C472 H47F 0.9800
C473 H47G 0.9800
C473 H47H 0.9800
C473 H47I 0.9800
C481 H48A 0.9800
C481 H48B 0.9800
C481 H48C 0.9800
C482 H48D 0.9800
C482 H48E 0.9800
C482 H48F 0.9800
C483 H48G 0.9800
C483 H48H 0.9800
C483 H48I 0.9800
C571 H57A 0.9800
C571 H57B 0.9800
C571 H57C 0.9800
C572 H57D 0.9800
C572 H57E 0.9800
C572 H57F 0.9800
C573 H57G 0.9800
C573 H57H 0.9800
C573 H57I 0.9800
C581 H58A 0.9800
C581 H58B 0.9800
C581 H58C 0.9800
C582 H58D 0.9800
C582 H58E 0.9800
C582 H58F 0.9800
C583 H58G 0.9800
C583 H58H 0.9800
C583 H58I 0.9800
C671 H67A 0.9800
C671 H67B 0.9800
C671 H67C 0.9800
C672 H67D 0.9800
C672 H67E 0.9800
C672 H67F 0.9800
C673 H67G 0.9800
C673 H67H 0.9800
C673 H67I 0.9800
C681 H68A 0.9800
C681 H68B 0.9800
C681 H68C 0.9800
C682 H68D 0.9800
C682 H68E 0.9800
C682 H68F 0.9800
C683 H68G 0.9800
C683 H68H 0.9800
C683 H68I 0.9800
C771 H77A 0.9800
C771 H77B 0.9800
C771 H77C 0.9800
C772 H77D 0.9800
C772 H77E 0.9800
C772 H77F 0.9800
C773 H77G 0.9800
C773 H77H 0.9800
C773 H77I 0.9800
C781 H78A 0.9800
C781 H78B 0.9800
C781 H78C 0.9800
C782 H78D 0.9800
C782 H78E 0.9800
C782 H78F 0.9800
C783 H78G 0.9800
C783 H78H 0.9800
C783 H78I 0.9800
C871 H87A 0.9800
C871 H87B 0.9800
C871 H87C 0.9800
C872 H87D 0.9800
C872 H87E 0.9800
C872 H87F 0.9800
C873 H87G 0.9800
C873 H87H 0.9800
C873 H87I 0.9800
C881 H88A 0.9800
C881 H88B 0.9800
C881 H88C 0.9800
C882 H88D 0.9800
C882 H88E 0.9800
C882 H88F 0.9800
C883 H88G 0.9800
C883 H88H 0.9800
C883 H88I 0.9800
C1 Cl2 1.745(4)
C1 Cl3 1.747(4)
C1 Cl1 1.761(4)
C1 H1 1.0000
C2 Cl5 1.762(8)
C2 Cl4 1.735(7)
C2 Cl6 1.80(6)
C2 H2 1.0000
C29 Cl49 1.779(13)
C29 Cl69 1.85(9)
C29 Cl59 1.743(15)
C29 H29 1.0000
C01 N01 1.126(8)
C01 C02 1.452(9)
C02 H02A 0.9800
C02 H02B 0.9800
C02 H02C 0.9800
C3 N5 1.135(5)
C3 C4 1.448(5)
C4 H4A 0.9800
C4 H4B 0.9800
C4 H4C 0.9800
C5 N6 1.132(5)
C5 C6 1.450(5)
C6 H6A 0.9800
C6 H6B 0.9800
C6 H6C 0.9800
